data_7160499
loop_
_publ_author_name
'Chang, Meng-Yang'
'Hsueh, Nai-Chen'

_publ_section_title
;
 K<sub>2</sub>CO<sub>3</sub>/TFAA-activated diarylation of
 &#x3b1;-sulfonyl <i>o</i>-hydroxyacetophenones with <i>o</i>-nitroaryl
 disulfides to construct sulfonyl bis-<i>o</i>-nitroaryl acetophenones.
;
_journal_issue 19
_journal_name_full 'Organic &amp; biomolecular chemistry'
_journal_page_first 4751
_journal_page_last 4757
_journal_paper_doi 10.1039/d5ob00380f
_journal_volume 23
_journal_year 2025
_chemical_formula_moiety 'C12 H8 N2 O5'
_chemical_formula_sum 'C12 H8 N2 O5'
_chemical_formula_weight 260.20
_space_group_crystal_system monoclinic
_space_group_IT_number 9
_space_group_name_Hall 'C -2yc'
_space_group_name_H-M_alt 'C 1 c 1'
_atom_sites_solution_hydrogens geom
_atom_sites_solution_primary dual
_audit_creation_date 2022-09-12
_audit_creation_method
;
Olex2 1.5
(compiled 2022.04.07 svn.rca3783a0 for OlexSys, GUI svn.r6498)
;
_audit_update_record
;
2023-02-25 deposited with the CCDC.	2025-04-11 downloaded from the CCDC.
;
_cell_angle_alpha 90
_cell_angle_beta 92.643(2)
_cell_angle_gamma 90
_cell_formula_units_Z 4
_cell_length_a 7.16580(10)
_cell_length_b 20.4831(4)
_cell_length_c 7.7993(2)
_cell_measurement_reflns_used 8947
_cell_measurement_temperature 130(2)
_cell_measurement_theta_max 26.7970
_cell_measurement_theta_min 1.9860
_cell_volume 1143.55(4)
_computing_cell_refinement 'CrysAlisPro 1.171.41.123a (Rigaku OD, 2022)'
_computing_data_collection 'CrysAlisPro 1.171.41.123a (Rigaku OD, 2022)'
_computing_data_reduction 'CrysAlisPro 1.171.41.123a (Rigaku OD, 2022)'
_computing_molecular_graphics 'Olex2 1.5 (Dolomanov et al., 2009)'
_computing_publication_material 'Olex2 1.5 (Dolomanov et al., 2009)'
_computing_structure_refinement 'SHELXL 2018/3 (Sheldrick, 2015)'
_computing_structure_solution 'SHELXT 2018/2 (Sheldrick, 2018)'
_diffrn_ambient_temperature 130(2)
_diffrn_detector 'Hybrid Pixel Array Detector'
_diffrn_detector_area_resol_mean 10.0000
_diffrn_measured_fraction_theta_full 1.000
_diffrn_measured_fraction_theta_max 1.000
_diffrn_measurement_details
;
List of Runs (angles in degrees, time in seconds):

  # Type    Start    End  Width  t~exp~   \w     \q     \k     \f   Frames
#--------------------------------------------------------------------------
  1  \w    -14.00 100.00   0.50    4.69    --   10.60  68.00-179.00  228
  2  \w    -79.00  35.00   0.50    4.69    --   10.60 -68.00  47.00  228
  3  \w    -35.00  78.00   0.50    4.69    --  -10.90  68.00-179.00  226
  4  \w   -100.00  13.00   0.50    4.69    --  -10.90 -68.00  47.00  226
  5  \w    -79.00  36.00   0.50    4.69    --   10.60 -77.00 -30.00  230
  6  \w    -17.00 100.00   0.50    4.69    --   10.60  82.00-150.00  234
  7  \w    -17.00 100.00   0.50    4.69    --   10.60  82.00  30.00  234
  8  \w    -17.00 100.00   0.50    4.69    --   10.60  82.00 -90.00  234
  9  \w    -27.00 100.00   0.50    4.69    --   10.60  37.00-120.00  254
 10  \w    -17.00 100.00   0.50    4.69    --   10.60  82.00   0.00  234
 11  \w   -100.00   2.00   0.50    4.69    --  -10.90 -82.00-180.00  204
 12  \w    -96.00  17.00   0.50    4.69    --  -10.90 -82.00   0.00  226
 13  \w    -35.00  76.00   0.50    4.69    --  -10.90  77.00-120.00  222
 14  \w    -19.00   7.00   0.50    4.69    --  -10.90 -77.00 -60.00   52
 15  \w    -99.00 -44.00   0.50    4.69    --  -10.90 -77.00 -60.00  110
;
_diffrn_measurement_device 'four-circle diffractometer'
_diffrn_measurement_device_type 'XtaLAB Pro II AFC12 (RINC): Kappa single'
_diffrn_measurement_method '\w scans'
_diffrn_orient_matrix_type 'CrysAlisPro convention (1999,Acta A55,543-557)'
_diffrn_orient_matrix_UB_11 -0.0719258000
_diffrn_orient_matrix_UB_12 0.0110104000
_diffrn_orient_matrix_UB_13 0.0524028000
_diffrn_orient_matrix_UB_21 0.0242212000
_diffrn_orient_matrix_UB_22 -0.0245633000
_diffrn_orient_matrix_UB_23 0.0610776000
_diffrn_orient_matrix_UB_31 0.0637699000
_diffrn_orient_matrix_UB_32 0.0217660000
_diffrn_orient_matrix_UB_33 0.0425592000
_diffrn_radiation_monochromator mirror
_diffrn_radiation_probe x-ray
_diffrn_radiation_type 'Mo K\a'
_diffrn_radiation_wavelength 0.71073
_diffrn_reflns_av_R_equivalents 0.0996
_diffrn_reflns_av_unetI/netI 0.0399
_diffrn_reflns_Laue_measured_fraction_full 1.000
_diffrn_reflns_Laue_measured_fraction_max 1.000
_diffrn_reflns_limit_h_max 8
_diffrn_reflns_limit_h_min -8
_diffrn_reflns_limit_k_max 24
_diffrn_reflns_limit_k_min -24
_diffrn_reflns_limit_l_max 9
_diffrn_reflns_limit_l_min -9
_diffrn_reflns_number 13291
_diffrn_reflns_point_group_measured_fraction_full 0.967
_diffrn_reflns_point_group_measured_fraction_max 0.967
_diffrn_reflns_theta_full 24.984
_diffrn_reflns_theta_max 24.984
_diffrn_reflns_theta_min 1.988
_diffrn_source 'micro-focus sealed X-ray tube'
_diffrn_source_type 'Rigaku (Mo) X-ray Source'
_exptl_absorpt_coefficient_mu 0.121
_exptl_absorpt_correction_T_max 1.00000
_exptl_absorpt_correction_T_min 0.73330
_exptl_absorpt_correction_type multi-scan
_exptl_absorpt_process_details
;
CrysAlisPro 1.171.41.123a (Rigaku Oxford Diffraction, 2022)
Empirical absorption correction using spherical harmonics,
implemented in SCALE3 ABSPACK scaling algorithm.
;
_exptl_crystal_colour yellow
_exptl_crystal_colour_primary yellow
_exptl_crystal_density_diffrn 1.511
_exptl_crystal_description block
_exptl_crystal_F_000 536
_exptl_crystal_size_max 0.3
_exptl_crystal_size_mid 0.2
_exptl_crystal_size_min 0.2
_refine_diff_density_max 0.147
_refine_diff_density_min -0.214
_refine_diff_density_rms 0.040
_refine_ls_abs_structure_details
;
 Flack x determined using 801 quotients [(I+)-(I-)]/[(I+)+(I-)]
 (Parsons, Flack and Wagner, Acta Cryst. B69 (2013) 249-259).
;
_refine_ls_abs_structure_Flack -1.6(9)
_refine_ls_extinction_method none
_refine_ls_goodness_of_fit_ref 0.906
_refine_ls_hydrogen_treatment constr
_refine_ls_matrix_type full
_refine_ls_number_parameters 172
_refine_ls_number_reflns 1944
_refine_ls_number_restraints 2
_refine_ls_restrained_S_all 0.906
_refine_ls_R_factor_all 0.0412
_refine_ls_R_factor_gt 0.0388
_refine_ls_shift/su_max 0.000
_refine_ls_shift/su_mean 0.000
_refine_ls_structure_factor_coef Fsqd
_refine_ls_weighting_details 'w=1/[\s^2^(Fo^2^)+(0.1000P)^2^] where P=(Fo^2^+2Fc^2^)/3'
_refine_ls_weighting_scheme calc
_refine_ls_wR_factor_gt 0.1097
_refine_ls_wR_factor_ref 0.1130
_reflns_Friedel_coverage 0.923
_reflns_Friedel_fraction_full 0.934
_reflns_Friedel_fraction_max 0.934
_reflns_number_gt 1829
_reflns_number_total 1944
_reflns_threshold_expression 'I > 2\s(I)'
_cod_data_source_file d5ob00380f2.cif
_cod_data_source_block k11109-myc-c(lyf1536)-2_auto
_cod_depositor_comments 'Adding full bibliography for 7160498--7160503.cif.'
_cod_database_code 7160499
_shelx_shelxl_version_number 2018/3
_shelx_space_group_comment
;
The symmetry employed for this shelxl refinement is uniquely defined
by the following loop, which should always be used as a source of
symmetry information in preference to the above space-group names.
They are only intended as comments.
;
_shelx_estimated_absorpt_t_max 0.976
_shelx_estimated_absorpt_t_min 0.965
_olex2_refinement_description
;
1. Fixed Uiso
 At 1.2 times of:
  All C(H) groups
2.a Aromatic/amide H refined with riding coordinates:
 C9(H9), C10(H10), C3(H3), C11(H11), C12(H12), C6(H6), C4(H4), C5(H5)
;
_olex2_submission_special_instructions 'No special instructions were received'
_oxdiff_exptl_absorpt_empirical_details
;
Empirical correction (ABSPACK) includes:
- Absorption correction using spherical harmonics
- Frame scaling
;
_oxdiff_exptl_absorpt_empirical_full_max 1.531
_oxdiff_exptl_absorpt_empirical_full_min 0.672

loop_
_space_group_symop_operation_xyz
'x, y, z'
'x, -y, z+1/2'
'x+1/2, y+1/2, z'
'x+1/2, -y+1/2, z+1/2'

loop_
_atom_site_label
_atom_site_type_symbol
_atom_site_fract_x
_atom_site_fract_y
_atom_site_fract_z
_atom_site_U_iso_or_equiv
_atom_site_adp_type
_atom_site_occupancy
_atom_site_site_symmetry_order
_atom_site_calc_flag
_atom_site_refinement_flags_posn
_atom_site_refinement_flags_adp
_atom_site_refinement_flags_occupancy
_atom_site_disorder_assembly
_atom_site_disorder_group
O1 O 0.4450(3) 0.64841(11) 0.5864(3) 0.0409(6) Uani 1 1 d . . . . .
O5 O 0.5063(4) 0.76167(13) 0.1893(3) 0.0472(7) Uani 1 1 d . . . . .
N2 N 0.5558(4) 0.72458(13) 0.3060(4) 0.0358(7) Uani 1 1 d . . . . .
O2 O 0.2566(4) 0.46916(14) 0.4627(4) 0.0546(7) Uani 1 1 d . . . . .
O4 O 0.6072(4) 0.66814(12) 0.2845(4) 0.0505(7) Uani 1 1 d . . . . .
O3 O 0.1759(4) 0.56742(14) 0.5230(5) 0.0595(8) Uani 1 1 d . . . . .
N1 N 0.2901(4) 0.52337(15) 0.5263(4) 0.0355(7) Uani 1 1 d . . . . .
C7 C 0.5152(4) 0.71055(16) 0.6180(4) 0.0340(7) Uani 1 1 d . . . . .
C2 C 0.4736(4) 0.53318(16) 0.6114(4) 0.0306(7) Uani 1 1 d . . . . .
C9 C 0.6043(4) 0.81557(16) 0.5054(4) 0.0325(7) Uani 1 1 d . . . . .
H9 H 0.629337 0.842748 0.410455 0.039 Uiso 1 1 calc R U . . .
C8 C 0.5579(4) 0.75033(16) 0.4799(4) 0.0315(7) Uani 1 1 d . . . . .
C1 C 0.5490(4) 0.59508(16) 0.6392(4) 0.0309(7) Uani 1 1 d . . . . .
C10 C 0.6137(5) 0.84046(16) 0.6693(5) 0.0371(8) Uani 1 1 d . . . . .
H10 H 0.648469 0.884741 0.688093 0.045 Uiso 1 1 calc R U . . .
C3 C 0.5728(5) 0.47731(18) 0.6605(4) 0.0368(8) Uani 1 1 d . . . . .
H3 H 0.520540 0.435359 0.638431 0.044 Uiso 1 1 calc R U . . .
C11 C 0.5726(5) 0.80103(17) 0.8077(5) 0.0390(8) Uani 1 1 d . . . . .
H11 H 0.579119 0.818454 0.920672 0.047 Uiso 1 1 calc R U . . .
C12 C 0.5222(5) 0.73645(16) 0.7812(4) 0.0375(8) Uani 1 1 d . . . . .
H12 H 0.492319 0.709890 0.875953 0.045 Uiso 1 1 calc R U . . .
C6 C 0.7273(5) 0.60015(19) 0.7147(4) 0.0385(8) Uani 1 1 d . . . . .
H6 H 0.783313 0.641858 0.731114 0.046 Uiso 1 1 calc R U . . .
C4 C 0.7472(5) 0.48305(18) 0.7412(5) 0.0391(8) Uani 1 1 d . . . . .
H4 H 0.813973 0.445288 0.779325 0.047 Uiso 1 1 calc R U . . .
C5 C 0.8237(5) 0.54444(18) 0.7661(5) 0.0407(8) Uani 1 1 d . . . . .
H5 H 0.944951 0.548480 0.819507 0.049 Uiso 1 1 calc R U . . .

loop_
_atom_site_aniso_label
_atom_site_aniso_U_11
_atom_site_aniso_U_22
_atom_site_aniso_U_33
_atom_site_aniso_U_23
_atom_site_aniso_U_13
_atom_site_aniso_U_12
O1 0.0369(12) 0.0243(13) 0.0598(16) 0.0060(11) -0.0171(11) -0.0034(10)
O5 0.0590(15) 0.0435(15) 0.0385(14) 0.0026(11) -0.0053(11) 0.0022(13)
N2 0.0326(14) 0.0315(16) 0.0424(16) -0.0013(12) -0.0073(12) 0.0003(12)
O2 0.0514(15) 0.0427(16) 0.0684(19) -0.0086(13) -0.0132(13) -0.0132(13)
O4 0.0600(17) 0.0324(14) 0.0580(17) -0.0133(12) -0.0085(13) 0.0077(12)
O3 0.0409(13) 0.0365(14) 0.099(2) 0.0134(15) -0.0232(14) -0.0046(13)
N1 0.0358(14) 0.0303(15) 0.0396(15) 0.0094(11) -0.0055(12) -0.0085(12)
C7 0.0290(14) 0.0239(17) 0.0480(19) 0.0052(14) -0.0102(14) -0.0017(13)
C2 0.0305(17) 0.0325(17) 0.0286(17) 0.0038(12) -0.0022(13) -0.0022(13)
C9 0.0329(16) 0.0242(16) 0.0400(18) 0.0056(13) -0.0037(14) 0.0008(12)
C8 0.0303(15) 0.0268(17) 0.0367(18) -0.0018(13) -0.0074(13) 0.0036(13)
C1 0.0310(17) 0.0267(19) 0.0345(16) 0.0041(12) -0.0048(13) 0.0011(12)
C10 0.0403(18) 0.0257(16) 0.045(2) -0.0037(13) -0.0024(15) -0.0020(14)
C3 0.0434(19) 0.0262(18) 0.0402(18) 0.0012(13) -0.0025(15) -0.0006(13)
C11 0.0403(17) 0.0348(19) 0.0414(19) -0.0015(15) -0.0030(14) -0.0003(15)
C12 0.0368(17) 0.0359(19) 0.039(2) 0.0045(15) -0.0038(15) -0.0034(15)
C6 0.0366(17) 0.0323(19) 0.0455(19) 0.0007(14) -0.0089(15) -0.0060(14)
C4 0.0384(18) 0.035(2) 0.0441(19) 0.0050(15) -0.0020(15) 0.0056(15)
C5 0.0324(16) 0.039(2) 0.050(2) 0.0039(15) -0.0084(16) 0.0019(15)

loop_
_atom_type_symbol
_atom_type_description
_atom_type_scat_dispersion_real
_atom_type_scat_dispersion_imag
_atom_type_scat_source
C C 0.0033 0.0016 'International Tables Vol C Tables 4.2.6.8 and 6.1.1.4'
H H 0.0000 0.0000 'International Tables Vol C Tables 4.2.6.8 and 6.1.1.4'
N N 0.0061 0.0033 'International Tables Vol C Tables 4.2.6.8 and 6.1.1.4'
O O 0.0106 0.0060 'International Tables Vol C Tables 4.2.6.8 and 6.1.1.4'

loop_
_geom_angle_atom_site_label_1
_geom_angle_atom_site_label_2
_geom_angle_atom_site_label_3
_geom_angle
_geom_angle_site_symmetry_1
_geom_angle_site_symmetry_3
_geom_angle_publ_flag
C1 O1 C7 119.2(2) . . ?
O5 N2 O4 124.1(3) . . ?
O5 N2 C8 117.3(3) . . ?
O4 N2 C8 118.6(3) . . ?
O2 N1 C2 117.4(3) . . ?
O3 N1 O2 122.7(3) . . ?
O3 N1 C2 119.9(3) . . ?
O1 C7 C8 119.3(3) . . ?
C12 C7 O1 121.0(3) . . ?
C12 C7 C8 119.2(3) . . ?
C1 C2 N1 122.1(3) . . ?
C1 C2 C3 121.1(3) . . ?
C3 C2 N1 116.7(3) . . ?
C8 C9 H9 120.3 . . ?
C10 C9 H9 120.3 . . ?
C10 C9 C8 119.4(3) . . ?
C7 C8 N2 121.0(3) . . ?
C9 C8 N2 118.3(3) . . ?
C9 C8 C7 120.7(3) . . ?
O1 C1 C2 118.4(3) . . ?
O1 C1 C6 123.0(3) . . ?
C6 C1 C2 118.6(3) . . ?
C9 C10 H10 119.9 . . ?
C9 C10 C11 120.2(3) . . ?
C11 C10 H10 119.9 . . ?
C2 C3 H3 120.1 . . ?
C4 C3 C2 119.8(3) . . ?
C4 C3 H3 120.1 . . ?
C10 C11 H11 119.9 . . ?
C12 C11 C10 120.2(4) . . ?
C12 C11 H11 119.9 . . ?
C7 C12 C11 120.3(3) . . ?
C7 C12 H12 119.9 . . ?
C11 C12 H12 119.9 . . ?
C1 C6 H6 120.0 . . ?
C5 C6 C1 119.9(3) . . ?
C5 C6 H6 120.0 . . ?
C3 C4 H4 120.4 . . ?
C3 C4 C5 119.2(3) . . ?
C5 C4 H4 120.4 . . ?
C6 C5 H5 119.3 . . ?
C4 C5 C6 121.4(3) . . ?
C4 C5 H5 119.3 . . ?

loop_
_geom_bond_atom_site_label_1
_geom_bond_atom_site_label_2
_geom_bond_distance
_geom_bond_site_symmetry_2
_geom_bond_publ_flag
O1 C7 1.387(4) . ?
O1 C1 1.375(4) . ?
O5 N2 1.226(4) . ?
N2 O4 1.227(4) . ?
N2 C8 1.454(4) . ?
O2 N1 1.235(4) . ?
O3 N1 1.218(4) . ?
N1 C2 1.460(4) . ?
C7 C8 1.396(5) . ?
C7 C12 1.378(5) . ?
C2 C1 1.391(4) . ?
C2 C3 1.392(5) . ?
C9 H9 0.9500 . ?
C9 C8 1.389(5) . ?
C9 C10 1.375(5) . ?
C1 C6 1.386(5) . ?
C10 H10 0.9500 . ?
C10 C11 1.390(5) . ?
C3 H3 0.9500 . ?
C3 C4 1.378(6) . ?
C11 H11 0.9500 . ?
C11 C12 1.384(5) . ?
C12 H12 0.9500 . ?
C6 H6 0.9500 . ?
C6 C5 1.384(5) . ?
C4 H4 0.9500 . ?
C4 C5 1.382(5) . ?
C5 H5 0.9500 . ?

loop_
_geom_torsion_atom_site_label_1
_geom_torsion_atom_site_label_2
_geom_torsion_atom_site_label_3
_geom_torsion_atom_site_label_4
_geom_torsion
_geom_torsion_site_symmetry_1
_geom_torsion_site_symmetry_2
_geom_torsion_site_symmetry_3
_geom_torsion_site_symmetry_4
_geom_torsion_publ_flag
O1 C7 C8 N2 -9.0(4) . . . . ?
O1 C7 C8 C9 171.3(3) . . . . ?
O1 C7 C12 C11 -172.6(3) . . . . ?
O1 C1 C6 C5 179.5(3) . . . . ?
O5 N2 C8 C7 146.2(3) . . . . ?
O5 N2 C8 C9 -34.1(4) . . . . ?
O2 N1 C2 C1 159.4(3) . . . . ?
O2 N1 C2 C3 -19.1(4) . . . . ?
O4 N2 C8 C7 -35.5(4) . . . . ?
O4 N2 C8 C9 144.2(3) . . . . ?
O3 N1 C2 C1 -21.9(4) . . . . ?
O3 N1 C2 C3 159.5(3) . . . . ?
N1 C2 C1 O1 0.9(4) . . . . ?
N1 C2 C1 C6 -177.4(3) . . . . ?
N1 C2 C3 C4 179.9(3) . . . . ?
C7 O1 C1 C2 177.9(3) . . . . ?
C7 O1 C1 C6 -3.9(5) . . . . ?
C2 C1 C6 C5 -2.3(5) . . . . ?
C2 C3 C4 C5 -2.5(5) . . . . ?
C9 C10 C11 C12 0.1(5) . . . . ?
C8 C7 C12 C11 -0.6(5) . . . . ?
C8 C9 C10 C11 -1.6(5) . . . . ?
C1 O1 C7 C8 115.0(3) . . . . ?
C1 O1 C7 C12 -73.0(4) . . . . ?
C1 C2 C3 C4 1.3(5) . . . . ?
C1 C6 C5 C4 1.1(5) . . . . ?
C10 C9 C8 N2 -177.7(3) . . . . ?
C10 C9 C8 C7 2.0(5) . . . . ?
C10 C11 C12 C7 1.0(5) . . . . ?
C3 C2 C1 O1 179.4(3) . . . . ?
C3 C2 C1 C6 1.1(4) . . . . ?
C3 C4 C5 C6 1.3(5) . . . . ?
C12 C7 C8 N2 178.8(3) . . . . ?
C12 C7 C8 C9 -1.0(4) . . . . ?
